data_7061202
loop_
_publ_author_name
'Liu, Nian'
'Liu, Li'
'Zhong, Xin-Xin'
'Li, Fa-Bao'
'Li, Feng-Yan'
'Qin, Hai-Mei'

_publ_section_title
;
 Ethynyl \p-coordinated and non-coordinated mononuclear Cu(i) halide
 diphosphine complexes: synthesis and photophysical studies
;
_journal_issue 7
_journal_name_full 'New Journal of Chemistry'
_journal_page_first 3236
_journal_page_last 3247
_journal_paper_doi 10.1039/D1NJ05578J
_journal_volume 46
_journal_year 2022
_chemical_formula_moiety 'C38 H28 Cl Cu P2'
_chemical_formula_sum 'C38 H28 Cl Cu P2'
_chemical_formula_weight 645.59
_space_group_crystal_system triclinic
_space_group_IT_number 2
_space_group_name_Hall '-P 1'
_space_group_name_H-M_alt 'P -1'
_symmetry_Int_Tables_number 2
_atom_sites_solution_primary iterative
_audit_creation_date 2020-11-10
_audit_creation_method
;
Olex2 1.2
(compiled 2018.05.29 svn.r3508 for OlexSys, GUI svn.r5506)
;
_audit_update_record
;
2021-08-21 deposited with the CCDC.	2022-01-12 downloaded from the CCDC.
;
_cell_angle_alpha 94.7320(10)
_cell_angle_beta 100.9820(10)
_cell_angle_gamma 91.6130(10)
_cell_formula_units_Z 2
_cell_length_a 9.44320(10)
_cell_length_b 10.08540(10)
_cell_length_c 16.6463(2)
_cell_measurement_reflns_used 7761
_cell_measurement_temperature 293(2)
_cell_measurement_theta_max 73.5660
_cell_measurement_theta_min 2.6920
_cell_volume 1549.47(3)
_computing_cell_refinement 'CrysAlisPro 1.171.39.34b (Rigaku OD, 2017)'
_computing_data_collection 'CrysAlisPro 1.171.39.34b (Rigaku OD, 2017)'
_computing_data_reduction 'CrysAlisPro 1.171.39.34b (Rigaku OD, 2017)'
_computing_molecular_graphics 'Olex2 (Dolomanov et al., 2009)'
_computing_publication_material 'Olex2 (Dolomanov et al., 2009)'
_computing_structure_refinement 'olex2.refine (Bourhis et al., 2015)'
_computing_structure_solution 'olex2.solve (Bourhis et al., 2015)'
_diffrn_ambient_temperature 293(2)
_diffrn_detector 'CCD plate'
_diffrn_detector_type HyPix
_diffrn_measured_fraction_theta_full 1.0000
_diffrn_measured_fraction_theta_max 1.0000
_diffrn_measurement_details
;
List of Runs (angles in degrees, time in seconds):

  # Type    Start    End  Width  t~exp~   \w     \q     \k     \f   Frames
#--------------------------------------------------------------------------
  1  \w    -21.00  26.00   0.50    0.05    --  -37.97  62.00  74.00   94
  2  \w     -3.00  22.00   0.50    0.05    --    0.00  62.00  74.00   50
  3  \w      6.00 111.00   0.50    0.05    --   37.97  62.00  74.00  210
  4  \w     80.00 128.00   0.50    0.05    --  112.45  62.00  74.00   96
  5  \w     88.00 175.00   0.50    0.05    --  112.45  77.00  90.00  174
  6  \w    143.00 173.00   0.50    0.05    --  112.45 111.00 -90.00   60
  7  \w    100.00 126.00   0.50    0.05    --  112.45 111.00 -90.00   52
  8  \w     83.00 168.00   0.50    0.05    --  112.45  45.00-180.00  170
  9  \w     63.00 114.00   0.50    0.05    --   37.97  57.00-180.00  102
 10  \w     21.00  69.00   0.50    0.05    --   37.97 -62.00 -63.00   96
 11  \w     37.00  80.00   0.50    0.05    --  112.45 -62.00 -63.00   86
 12  \w     77.00 103.00   0.50    0.05    --  112.45 -94.00-120.00   52
 13  \w     34.00 109.00   0.50    0.05    --  112.45-111.00  30.00  150
 14  \w     83.00 108.00   0.50    0.05    --  112.45 -94.00  60.00   50
 15  \w     74.00  99.00   0.50    0.05    --  112.45-111.00  60.00   50
 16  \w     42.00 105.00   0.50    0.05    --  112.45-111.00 150.00  126
 17  \w     40.00  65.00   0.50    0.05    --  112.45 -94.00  60.00   50
 18  \w     30.00  58.00   0.50    0.05    --  112.45-111.00  60.00   56
 19  \w     30.00 114.00   0.50    0.05    --  112.45-111.00 -60.00  168
 20  \w     30.00  56.00   0.50    0.05    --  112.45 -94.00-120.00   52
 21  \w    -28.00  15.00   0.50    0.05    --   37.97 -62.00 -63.00   86
 22  \w    -45.00 -20.00   0.50    0.05    --    0.00 -62.00 -63.00   50
 23  \w   -113.00  -5.00   0.50    0.05    --  -37.97 -62.00 -63.00  216
 24  \w    -54.00 -25.00   0.50    0.05    --  -98.50 111.00 120.00   58
 25  \w    -61.00 -36.00   0.50    0.05    --  -98.50  62.00  74.00   50
 26  \w    -72.00 -24.00   0.50    0.05    --  -98.50 111.00 150.00   96
 27  \w    -71.00 -31.00   0.50    0.05    --  -98.50 111.00  90.00   80
 28  \w    -85.00 -26.00   0.50    0.05    --  -98.50 111.00  60.00  118
 29  \w   -113.00 -88.00   0.50    0.05    --  -98.50  62.00  74.00   50
 30  \w   -162.00 -67.00   0.50    0.05    --  -98.50 -45.00   0.00  190
 31  \w   -118.00 -92.00   0.50    0.05    --  -98.50-111.00  90.00   52
 32  \w   -174.00 -74.00   0.50    0.05    --  -98.50 -62.00 -63.00  200
 33  \w    -89.00 -60.00   0.50    0.05    --    0.00-178.00-180.00   58
 34  \w     27.00  58.00   0.50    0.05    --   37.97  57.00-180.00   62
 35  \w     -3.00  39.00   0.50    0.05    --  -37.97  77.00-180.00   84
 36  \w     62.00 119.00   0.50    0.05    --   37.97 178.00 -60.00  114
 37  \w     68.00 150.00   0.50    0.05    --  112.45 178.00 -60.00  164
 38  \w    -46.00 -15.00   0.50    0.05    --  -98.50 111.00-150.00   62
 39  \w    -76.00 -45.00   0.50    0.05    --  -37.97  77.00-180.00   62
 40  \w    -84.00 -52.00   0.50    0.05    --  -98.50 111.00-150.00   64
 41  \w   -118.00 -41.00   0.50    0.05    --  -98.50 178.00 150.00  154
;
_diffrn_measurement_device 'four-circle diffractometer'
_diffrn_measurement_device_type 'XtaLAB Synergy, Dualflex, HyPix'
_diffrn_measurement_method '\w scans'
_diffrn_orient_matrix_type 'CrysAlisPro convention (1999,Acta A55,543-557)'
_diffrn_orient_matrix_UB_11 -0.0696924000
_diffrn_orient_matrix_UB_12 0.0666831000
_diffrn_orient_matrix_UB_13 0.0685845000
_diffrn_orient_matrix_UB_21 0.1043919000
_diffrn_orient_matrix_UB_22 0.1224461000
_diffrn_orient_matrix_UB_23 0.0071769000
_diffrn_orient_matrix_UB_31 -0.1091694000
_diffrn_orient_matrix_UB_32 0.0640351000
_diffrn_orient_matrix_UB_33 -0.0648373000
_diffrn_radiation_monochromator mirror
_diffrn_radiation_probe x-ray
_diffrn_radiation_type 'Cu K\a'
_diffrn_radiation_wavelength 1.54184
_diffrn_reflns_av_R_equivalents 0.0249
_diffrn_reflns_av_unetI/netI 0.0285
_diffrn_reflns_limit_h_max 11
_diffrn_reflns_limit_h_min -11
_diffrn_reflns_limit_k_max 12
_diffrn_reflns_limit_k_min -12
_diffrn_reflns_limit_l_max 20
_diffrn_reflns_limit_l_min -20
_diffrn_reflns_number 14868
_diffrn_reflns_theta_full 66.5994
_diffrn_reflns_theta_max 66.60
_diffrn_reflns_theta_min 2.71
_diffrn_source 'micro-focus sealed X-ray tube'
_diffrn_source_type 'PhotonJet (Cu) X-ray Source'
_exptl_absorpt_coefficient_mu 2.957
_exptl_absorpt_correction_T_max 1.00000
_exptl_absorpt_correction_T_min 0.84248
_exptl_absorpt_correction_type multi-scan
_exptl_absorpt_process_details
;
CrysAlisPro 1.171.39.34b (Rigaku Oxford Diffraction, 2017)
Empirical absorption correction using spherical harmonics,
 implemented in SCALE3 ABSPACK scaling algorithm.
;
_exptl_crystal_colour 'clear yellowish yellow'
_exptl_crystal_colour_lustre clear
_exptl_crystal_colour_modifier yellowish
_exptl_crystal_colour_primary yellow
_exptl_crystal_density_diffrn 1.3836
_exptl_crystal_description block
_exptl_crystal_F_000 663.3993
_exptl_crystal_size_max 0.04
_exptl_crystal_size_mid 0.03
_exptl_crystal_size_min 0.02
_refine_diff_density_max 0.4727
_refine_diff_density_min -0.4236
_refine_diff_density_rms 0.0570
_refine_ls_d_res_high 0.8400
_refine_ls_d_res_low 16.2758
_refine_ls_goodness_of_fit_ref 1.0439
_refine_ls_hydrogen_treatment constr
_refine_ls_matrix_type full
_refine_ls_number_constraints 56
_refine_ls_number_parameters 379
_refine_ls_number_reflns 5469
_refine_ls_number_restraints 0
_refine_ls_restrained_S_all 1.0439
_refine_ls_R_factor_all 0.0339
_refine_ls_R_factor_gt 0.0313
_refine_ls_shift/su_max 0.0000
_refine_ls_shift/su_mean 0.0000
_refine_ls_structure_factor_coef Fsqd
_refine_ls_weighting_details 'w=1/[\s^2^(Fo^2^)+(0.0454P)^2^+0.4928P] where P=(Fo^2^+2Fc^2^)/3'
_refine_ls_weighting_scheme calc
_refine_ls_wR_factor_gt 0.0842
_refine_ls_wR_factor_ref 0.0860
_reflns_Friedel_coverage 0.0
_reflns_limit_h_max 11
_reflns_limit_h_min -11
_reflns_limit_k_max 11
_reflns_limit_k_min -12
_reflns_limit_l_max 19
_reflns_limit_l_min 0
_reflns_number_gt 5053
_reflns_number_total 5469
_reflns_threshold_expression I>=2u(I)
_cod_data_source_file d1nj05578j2.cif
_cod_data_source_block LN-S1-Cl
_cod_depositor_comments 'Adding full bibliography for 7061196--7061202.cif.'
_cod_database_code 7061202
_chemical_oxdiff_formula ' C H O Cl P Cu'
_reflns_odcompleteness_completeness 99.98
_reflns_odcompleteness_iscentric 1
_reflns_odcompleteness_theta 66.97
_olex2_refinement_description
;
1. Fixed Uiso
 At 1.2 times of:
  All C(H) groups
2.a Aromatic/amide H refined with riding coordinates:
 C10(H10), C6(H6), C7(H7), C41(H41), C4(H4), C5(H5), C14(H14), C20(H20),
 C31(H31), C28(H28), C37(H37), C16(H16), C25(H25), C40(H40), C39(H39), C18(H18),
  C11(H11), C38(H38), C35(H35), C27(H27), C26(H26), C33(H33), C13(H13),
 C19(H19), C34(H34), C12(H12), C32(H32), C17(H17)
;
_olex2_submission_special_instructions 'No special instructions were received'
_oxdiff_exptl_absorpt_empirical_details
;
Empirical correction (ABSPACK) includes:
- Absorption correction using spherical harmonics
- Frame scaling
;
_oxdiff_exptl_absorpt_empirical_full_max 1.241
_oxdiff_exptl_absorpt_empirical_full_min 0.736

loop_
_space_group_symop_id
_space_group_symop_operation_xyz
1 x,y,z
2 -x,-y,-z

loop_
_atom_site_label
_atom_site_type_symbol
_atom_site_fract_x
_atom_site_fract_y
_atom_site_fract_z
_atom_site_U_iso_or_equiv
_atom_site_adp_type
_atom_site_occupancy
_atom_site_refinement_flags_posn
Cu1 Cu 0.26493(3) 0.38957(3) 0.272899(16) 0.03565(10) Uani 1.000000 .
P29 P 0.33550(5) 0.24856(4) 0.36786(3) 0.03008(11) Uani 1.000000 .
P8 P 0.37349(5) 0.43585(5) 0.16829(3) 0.03016(11) Uani 1.000000 .
Cl42 Cl 0.07220(6) 0.50912(6) 0.28320(4) 0.05330(15) Uani 1.000000 .
C9 C 0.43773(19) 0.60788(18) 0.16598(10) 0.0328(4) Uani 1.000000 .
C3 C 0.14087(19) 0.29399(19) 0.06859(11) 0.0338(4) Uani 1.000000 .
C21 C 0.14395(19) 0.21664(19) 0.13784(11) 0.0359(4) Uani 1.000000 .
C30 C 0.5223(2) 0.19890(19) 0.38235(11) 0.0347(4) Uani 1.000000 .
C22 C 0.14532(19) 0.15581(18) 0.19682(11) 0.0346(4) Uani 1.000000 .
C15 C 0.52047(19) 0.33437(19) 0.14548(11) 0.0340(4) Uani 1.000000 .
C24 C 0.13985(19) 0.06936(18) 0.26069(11) 0.0328(4) Uani 1.000000 .
C23 C 0.22404(19) 0.09390(18) 0.34010(11) 0.0331(4) Uani 1.000000 .
C2 C 0.23748(18) 0.40407(18) 0.07382(10) 0.0314(4) Uani 1.000000 .
C36 C 0.3076(2) 0.29424(18) 0.47232(11) 0.0340(4) Uani 1.000000 .
C10 C 0.5698(2) 0.6427(2) 0.14639(12) 0.0433(5) Uani 1.000000 .
H10 H 0.6293(2) 0.5768(2) 0.13157(12) 0.0519(5) Uiso 1.000000 R
C6 C 0.1269(2) 0.4476(2) -0.06392(11) 0.0426(5) Uani 1.000000 .
H6 H 0.1203(2) 0.5003(2) -0.10767(11) 0.0511(6) Uiso 1.000000 R
C7 C 0.2284(2) 0.4811(2) 0.00745(11) 0.0374(4) Uani 1.000000 .
H7 H 0.2906(2) 0.5554(2) 0.01101(11) 0.0449(5) Uiso 1.000000 R
C41 C 0.1751(2) 0.3437(2) 0.47976(12) 0.0425(5) Uani 1.000000 .
H41 H 0.1079(2) 0.3566(2) 0.43273(12) 0.0510(5) Uiso 1.000000 R
C4 C 0.0418(2) 0.2599(2) -0.00452(12) 0.0433(5) Uani 1.000000 .
H4 H -0.0205(2) 0.1854(2) -0.00909(12) 0.0519(6) Uiso 1.000000 R
C5 C 0.0361(2) 0.3367(2) -0.07007(12) 0.0460(5) Uani 1.000000 .
H5 H -0.0296(2) 0.3131(2) -0.11867(12) 0.0552(6) Uiso 1.000000 R
C14 C 0.3513(2) 0.7078(2) 0.18864(12) 0.0419(4) Uani 1.000000 .
H14 H 0.2644(2) 0.6857(2) 0.20377(12) 0.0503(5) Uiso 1.000000 R
C20 C 0.6464(2) 0.3351(2) 0.20440(13) 0.0480(5) Uani 1.000000 .
H20 H 0.6542(2) 0.3871(2) 0.25396(13) 0.0576(6) Uiso 1.000000 R
C31 C 0.5628(2) 0.0706(2) 0.36554(13) 0.0456(5) Uani 1.000000 .
H31 H 0.4925(2) 0.0022(2) 0.34895(13) 0.0548(6) Uiso 1.000000 R
C28 C 0.2165(2) 0.0004(2) 0.39661(13) 0.0463(5) Uani 1.000000 .
H28 H 0.2715(2) 0.0151(2) 0.44942(13) 0.0555(6) Uiso 1.000000 R
C37 C 0.4088(2) 0.2793(2) 0.54279(12) 0.0474(5) Uani 1.000000 .
H37 H 0.4988(2) 0.2470(2) 0.53897(12) 0.0569(6) Uiso 1.000000 R
C16 C 0.5112(2) 0.2539(2) 0.07272(13) 0.0463(5) Uani 1.000000 .
H16 H 0.4279(2) 0.2518(2) 0.03242(13) 0.0556(6) Uiso 1.000000 R
C25 C 0.0488(2) -0.0455(2) 0.24099(13) 0.0432(5) Uani 1.000000 .
H25 H -0.0093(2) -0.0606(2) 0.18902(13) 0.0519(5) Uiso 1.000000 R
C40 C 0.1410(2) 0.3742(2) 0.55672(13) 0.0486(5) Uani 1.000000 .
H40 H 0.0508(2) 0.4052(2) 0.56111(13) 0.0583(6) Uiso 1.000000 R
C39 C 0.2421(3) 0.3582(2) 0.62638(12) 0.0500(5) Uani 1.000000 .
H39 H 0.2199(3) 0.3781(2) 0.67798(12) 0.0600(6) Uiso 1.000000 R
C18 C 0.7495(2) 0.1798(2) 0.11809(16) 0.0543(6) Uani 1.000000 .
H18 H 0.8261(2) 0.1285(2) 0.10886(16) 0.0652(7) Uiso 1.000000 R
C11 C 0.6127(3) 0.7761(2) 0.14899(14) 0.0535(6) Uani 1.000000 .
H11 H 0.7015(3) 0.7991(2) 0.13646(14) 0.0642(7) Uiso 1.000000 R
C38 C 0.3742(3) 0.3134(2) 0.61986(13) 0.0565(6) Uani 1.000000 .
H38 H 0.4425(3) 0.3052(2) 0.66722(13) 0.0678(7) Uiso 1.000000 R
C35 C 0.6296(2) 0.2991(2) 0.40826(15) 0.0491(5) Uani 1.000000 .
H35 H 0.6042(2) 0.3860(2) 0.42005(15) 0.0589(6) Uiso 1.000000 R
C27 C 0.1286(3) -0.1135(2) 0.37533(15) 0.0567(6) Uani 1.000000 .
H27 H 0.1262(3) -0.1754(2) 0.41355(15) 0.0681(7) Uiso 1.000000 R
C26 C 0.0446(3) -0.1364(2) 0.29800(15) 0.0521(5) Uani 1.000000 .
H26 H -0.0150(3) -0.2131(2) 0.28422(15) 0.0625(6) Uiso 1.000000 R
C33 C 0.8128(2) 0.1429(2) 0.39861(15) 0.0547(6) Uani 1.000000 .
H33 H 0.9098(2) 0.1243(2) 0.40356(15) 0.0656(7) Uiso 1.000000 R
C13 C 0.3939(3) 0.8399(2) 0.18884(15) 0.0529(5) Uani 1.000000 .
H13 H 0.3335(3) 0.9062(2) 0.20184(15) 0.0634(7) Uiso 1.000000 R
C19 C 0.7605(2) 0.2592(3) 0.19022(16) 0.0569(6) Uani 1.000000 .
H19 H 0.8449(2) 0.2621(3) 0.22972(16) 0.0682(7) Uiso 1.000000 R
C34 C 0.7735(2) 0.2703(3) 0.41658(17) 0.0581(6) Uani 1.000000 .
H34 H 0.8443(2) 0.3378(3) 0.43450(17) 0.0697(7) Uiso 1.000000 R
C12 C 0.5252(3) 0.8741(2) 0.16990(14) 0.0545(6) Uani 1.000000 .
H12 H 0.5543(3) 0.9633(2) 0.17129(14) 0.0655(7) Uiso 1.000000 R
C32 C 0.7078(3) 0.0431(2) 0.37326(16) 0.0555(6) Uani 1.000000 .
H32 H 0.7341(3) -0.0434(2) 0.36120(16) 0.0666(7) Uiso 1.000000 R
C17 C 0.6253(3) 0.1765(3) 0.05964(15) 0.0577(6) Uani 1.000000 .
H17 H 0.6175(3) 0.1221(3) 0.01096(15) 0.0692(7) Uiso 1.000000 R

loop_
_atom_site_aniso_label
_atom_site_aniso_U_11
_atom_site_aniso_U_22
_atom_site_aniso_U_33
_atom_site_aniso_U_12
_atom_site_aniso_U_13
_atom_site_aniso_U_23
Cu1 0.03659(16) 0.04120(17) 0.03123(15) 0.00554(12) 0.00848(11) 0.00966(11)
P29 0.0306(2) 0.0327(2) 0.0264(2) 0.00137(17) 0.00340(17) 0.00489(17)
P8 0.0290(2) 0.0366(2) 0.0251(2) 0.00178(17) 0.00491(17) 0.00438(17)
Cl42 0.0534(3) 0.0538(3) 0.0592(3) 0.0209(2) 0.0215(2) 0.0120(2)
C9 0.0347(9) 0.0387(10) 0.0242(8) -0.0004(7) 0.0036(7) 0.0033(7)
C3 0.0298(9) 0.0424(10) 0.0291(9) 0.0062(7) 0.0044(7) 0.0048(7)
C21 0.0293(9) 0.0411(10) 0.0353(10) -0.0015(7) 0.0020(7) 0.0018(8)
C30 0.0323(9) 0.0399(10) 0.0322(9) 0.0030(7) 0.0043(7) 0.0081(7)
C22 0.0314(9) 0.0345(9) 0.0356(10) -0.0012(7) 0.0012(7) 0.0020(8)
C15 0.0317(9) 0.0380(10) 0.0330(9) 0.0020(7) 0.0059(7) 0.0084(7)
C24 0.0299(9) 0.0323(9) 0.0364(9) 0.0026(7) 0.0066(7) 0.0039(7)
C23 0.0331(9) 0.0322(9) 0.0344(9) 0.0016(7) 0.0070(7) 0.0050(7)
C2 0.0282(8) 0.0403(10) 0.0267(8) 0.0065(7) 0.0064(7) 0.0038(7)
C36 0.0411(10) 0.0334(9) 0.0274(9) -0.0010(7) 0.0062(7) 0.0046(7)
C10 0.0466(11) 0.0447(11) 0.0431(11) -0.0006(9) 0.0208(9) 0.0038(9)
C6 0.0406(10) 0.0614(13) 0.0286(9) 0.0157(9) 0.0083(8) 0.0131(9)
C7 0.0356(10) 0.0465(11) 0.0327(9) 0.0070(8) 0.0097(8) 0.0090(8)
C41 0.0394(10) 0.0541(12) 0.0340(10) 0.0001(9) 0.0072(8) 0.0045(9)
C4 0.0360(10) 0.0543(12) 0.0362(10) -0.0018(9) 0.0004(8) 0.0009(9)
C5 0.0371(10) 0.0702(14) 0.0276(9) 0.0116(10) -0.0015(8) 0.0016(9)
C14 0.0331(10) 0.0453(11) 0.0454(11) 0.0033(8) 0.0042(8) 0.0007(9)
C20 0.0389(11) 0.0573(13) 0.0442(11) 0.0046(9) -0.0004(9) 0.0023(10)
C31 0.0406(11) 0.0425(11) 0.0516(12) 0.0003(9) 0.0060(9) -0.0018(9)
C28 0.0541(12) 0.0447(11) 0.0393(11) -0.0023(9) 0.0042(9) 0.0125(9)
C37 0.0508(12) 0.0539(13) 0.0350(10) 0.0092(10) 0.0009(9) 0.0048(9)
C16 0.0407(11) 0.0576(13) 0.0392(11) 0.0132(9) 0.0044(9) 0.0003(9)
C25 0.0421(11) 0.0377(10) 0.0469(11) -0.0042(8) 0.0029(9) 0.0023(8)
C40 0.0505(12) 0.0536(13) 0.0444(11) -0.0034(10) 0.0190(10) -0.0005(9)
C39 0.0717(15) 0.0473(12) 0.0324(10) -0.0065(11) 0.0169(10) -0.0010(9)
C18 0.0412(12) 0.0617(14) 0.0676(15) 0.0187(10) 0.0211(11) 0.0198(12)
C11 0.0561(13) 0.0547(13) 0.0537(13) -0.0126(11) 0.0222(11) 0.0059(10)
C38 0.0735(16) 0.0624(14) 0.0280(10) 0.0037(12) -0.0047(10) 0.0053(9)
C35 0.0394(11) 0.0382(11) 0.0675(14) 0.0006(9) 0.0042(10) 0.0065(10)
C27 0.0718(16) 0.0428(12) 0.0580(14) -0.0068(11) 0.0131(12) 0.0206(10)
C26 0.0568(13) 0.0374(11) 0.0614(14) -0.0107(9) 0.0111(11) 0.0064(10)
C33 0.0335(11) 0.0646(15) 0.0669(15) 0.0101(10) 0.0073(10) 0.0155(12)
C13 0.0541(13) 0.0410(12) 0.0611(14) 0.0078(10) 0.0066(11) -0.0012(10)
C19 0.0335(11) 0.0709(16) 0.0649(15) 0.0095(10) -0.0002(10) 0.0188(12)
C34 0.0344(11) 0.0560(14) 0.0798(17) -0.0047(10) 0.0008(11) 0.0084(12)
C12 0.0704(16) 0.0391(11) 0.0528(13) -0.0069(11) 0.0102(11) 0.0035(10)
C32 0.0483(13) 0.0492(13) 0.0694(15) 0.0144(10) 0.0123(11) 0.0010(11)
C17 0.0551(14) 0.0678(15) 0.0528(13) 0.0204(12) 0.0170(11) -0.0005(11)

loop_
_atom_type_symbol
_atom_type_scat_dispersion_real
_atom_type_scat_dispersion_imag
_atom_type_scat_Cromer_Mann_a1
_atom_type_scat_Cromer_Mann_a2
_atom_type_scat_Cromer_Mann_a3
_atom_type_scat_Cromer_Mann_a4
_atom_type_scat_Cromer_Mann_b1
_atom_type_scat_Cromer_Mann_b2
_atom_type_scat_Cromer_Mann_b3
_atom_type_scat_Cromer_Mann_b4
_atom_type_scat_Cromer_Mann_c
_atom_type_scat_source
_atom_type_scat_dispersion_source
H 0.00000 0.00000 0.49300 0.32291 0.14019 0.04081 10.51090 26.12570 3.14236 57.79970 0.0030380000826 'International Tables Volume C Table 6.1.1.4 (pp. 500-502)' 'Henke, Gullikson and Davis, At. Data and Nucl. Data Tables, 1993, 54, 2'
C 0.01920 0.00962 2.31000 1.02000 1.58860 0.86500 20.84390 10.20750 0.56870 51.65120 0.215599998832 'International Tables Volume C Table 6.1.1.4 (pp. 500-502)' 'Henke, Gullikson and Davis, At. Data and Nucl. Data Tables, 1993, 54, 2'
Cl 0.36843 0.69943 11.46040 7.19640 6.25560 1.64550 0.01040 1.16620 18.51940 47.77840 -9.55739974976 'International Tables Volume C Table 6.1.1.4 (pp. 500-502)' 'Henke, Gullikson and Davis, At. Data and Nucl. Data Tables, 1993, 54, 2'
Cu -1.96878 0.60861 13.33800 7.16760 5.61580 1.67350 3.58280 0.24700 11.39660 64.81260 1.19099998474 'International Tables Volume C Table 6.1.1.4 (pp. 500-502)' 'Henke, Gullikson and Davis, At. Data and Nucl. Data Tables, 1993, 54, 2'
P 0.30360 0.43703 6.43450 4.17910 1.78000 1.49080 1.90670 27.15700 0.52600 68.16450 1.11489999294 'International Tables Volume C Table 6.1.1.4 (pp. 500-502)' 'Henke, Gullikson and Davis, At. Data and Nucl. Data Tables, 1993, 54, 2'

loop_
_geom_angle_atom_site_label_1
_geom_angle_atom_site_label_2
_geom_angle_atom_site_label_3
_geom_angle
_geom_angle_site_symmetry_1
_geom_angle_site_symmetry_3
_geom_angle_publ_flag
P8 Cu1 P29 127.31(2) . . ?
Cl42 Cu1 P29 118.22(2) . . ?
Cl42 Cu1 P8 114.38(2) . . ?
C30 P29 Cu1 117.49(6) . . ?
C23 P29 Cu1 108.50(6) . . ?
C23 P29 C30 105.77(9) . . ?
C36 P29 Cu1 117.70(6) . . ?
C36 P29 C30 104.06(8) . . ?
C36 P29 C23 101.63(8) . . ?
C9 P8 Cu1 117.44(6) . . ?
C15 P8 Cu1 119.36(6) . . ?
C15 P8 C9 105.01(8) . . ?
C2 P8 Cu1 106.81(6) . . ?
C2 P8 C9 104.02(8) . . ?
C2 P8 C15 102.12(8) . . ?
C10 C9 P8 123.60(15) . . ?
C14 C9 P8 117.26(14) . . ?
C14 C9 C10 119.09(18) . . ?
C2 C3 C21 120.33(16) . . ?
C4 C3 C21 120.28(18) . . ?
C4 C3 C2 119.38(17) . . ?
C22 C21 C3 177.9(2) . . ?
C31 C30 P29 124.19(15) . . ?
C35 C30 P29 117.06(15) . . ?
C35 C30 C31 118.67(18) . . ?
C24 C22 C21 173.1(2) . . ?
C20 C15 P8 118.61(15) . . ?
C16 C15 P8 123.12(14) . . ?
C16 C15 C20 118.26(19) . . ?
C23 C24 C22 122.79(16) . . ?
C25 C24 C22 117.58(17) . . ?
C25 C24 C23 119.61(17) . . ?
C24 C23 P29 119.72(13) . . ?
C28 C23 P29 121.82(15) . . ?
C28 C23 C24 118.43(17) . . ?
C3 C2 P8 117.23(13) . . ?
C7 C2 P8 123.35(15) . . ?
C7 C2 C3 119.40(16) . . ?
C41 C36 P29 116.71(14) . . ?
C37 C36 P29 124.13(16) . . ?
C37 C36 C41 119.15(18) . . ?
H10 C10 C9 120.06(12) . . ?
C11 C10 C9 119.9(2) . . ?
C11 C10 H10 120.06(13) . . ?
C7 C6 H6 119.95(12) . . ?
C5 C6 H6 119.95(11) . . ?
C5 C6 C7 120.10(18) . . ?
C6 C7 C2 120.38(19) . . ?
H7 C7 C2 119.81(11) . . ?
H7 C7 C6 119.81(12) . . ?
H41 C41 C36 119.58(11) . . ?
C40 C41 C36 120.83(19) . . ?
C40 C41 H41 119.58(13) . . ?
H4 C4 C3 119.91(12) . . ?
C5 C4 C3 120.2(2) . . ?
C5 C4 H4 119.91(12) . . ?
C4 C5 C6 120.49(18) . . ?
H5 C5 C6 119.75(11) . . ?
H5 C5 C4 119.75(12) . . ?
H14 C14 C9 119.87(11) . . ?
C13 C14 C9 120.3(2) . . ?
C13 C14 H14 119.87(13) . . ?
H20 C20 C15 119.61(13) . . ?
C19 C20 C15 120.8(2) . . ?
C19 C20 H20 119.61(14) . . ?
H31 C31 C30 119.81(12) . . ?
C32 C31 C30 120.4(2) . . ?
C32 C31 H31 119.81(14) . . ?
H28 C28 C23 119.51(12) . . ?
C27 C28 C23 121.0(2) . . ?
C27 C28 H28 119.51(13) . . ?
H37 C37 C36 120.33(12) . . ?
C38 C37 C36 119.3(2) . . ?
C38 C37 H37 120.33(13) . . ?
H16 C16 C15 119.74(11) . . ?
C17 C16 C15 120.5(2) . . ?
C17 C16 H16 119.74(14) . . ?
H25 C25 C24 119.75(11) . . ?
C26 C25 C24 120.50(19) . . ?
C26 C25 H25 119.75(13) . . ?
H40 C40 C41 120.24(13) . . ?
C39 C40 C41 119.5(2) . . ?
C39 C40 H40 120.24(13) . . ?
H39 C39 C40 119.91(13) . . ?
C38 C39 C40 120.2(2) . . ?
C38 C39 H39 119.91(12) . . ?
C19 C18 H18 120.11(13) . . ?
C17 C18 H18 120.11(14) . . ?
C17 C18 C19 119.8(2) . . ?
H11 C11 C10 119.72(14) . . ?
C12 C11 C10 120.6(2) . . ?
C12 C11 H11 119.72(14) . . ?
C39 C38 C37 121.0(2) . . ?
H38 C38 C37 119.52(14) . . ?
H38 C38 C39 119.52(12) . . ?
H35 C35 C30 119.80(12) . . ?
C34 C35 C30 120.4(2) . . ?
C34 C35 H35 119.80(14) . . ?
H27 C27 C28 119.74(13) . . ?
C26 C27 C28 120.5(2) . . ?
C26 C27 H27 119.74(13) . . ?
C27 C26 C25 119.9(2) . . ?
H26 C26 C25 120.04(13) . . ?
H26 C26 C27 120.04(13) . . ?
C34 C33 H33 120.23(13) . . ?
C32 C33 H33 120.23(13) . . ?
C32 C33 C34 119.5(2) . . ?
H13 C13 C14 119.75(13) . . ?
C12 C13 C14 120.5(2) . . ?
C12 C13 H13 119.75(14) . . ?
C18 C19 C20 120.3(2) . . ?
H19 C19 C20 119.87(14) . . ?
H19 C19 C18 119.87(13) . . ?
C33 C34 C35 120.6(2) . . ?
H34 C34 C35 119.72(14) . . ?
H34 C34 C33 119.72(13) . . ?
C13 C12 C11 119.7(2) . . ?
H12 C12 C11 120.17(14) . . ?
H12 C12 C13 120.17(14) . . ?
C33 C32 C31 120.4(2) . . ?
H32 C32 C31 119.79(14) . . ?
H32 C32 C33 119.79(13) . . ?
C18 C17 C16 120.4(2) . . ?
H17 C17 C16 119.81(14) . . ?
H17 C17 C18 119.81(14) . . ?

loop_
_geom_bond_atom_site_label_1
_geom_bond_atom_site_label_2
_geom_bond_distance
_geom_bond_site_symmetry_2
_geom_bond_publ_flag
Cu1 P29 2.2334(5) . ?
Cu1 P8 2.2558(5) . ?
Cu1 Cl42 2.2370(6) . ?
P29 C30 1.8239(18) . ?
P29 C23 1.8324(19) . ?
P29 C36 1.8314(18) . ?
P8 C9 1.8277(19) . ?
P8 C15 1.8261(19) . ?
P8 C2 1.8301(17) . ?
C9 C10 1.391(3) . ?
C9 C14 1.387(3) . ?
C3 C21 1.441(3) . ?
C3 C2 1.403(3) . ?
C3 C4 1.398(3) . ?
C21 C22 1.198(3) . ?
C30 C31 1.381(3) . ?
C30 C35 1.393(3) . ?
C22 C24 1.437(2) . ?
C15 C20 1.390(3) . ?
C15 C16 1.388(3) . ?
C24 C23 1.405(3) . ?
C24 C25 1.401(3) . ?
C23 C28 1.396(3) . ?
C2 C7 1.393(2) . ?
C36 C41 1.384(3) . ?
C36 C37 1.386(3) . ?
C10 H10 0.9300 . ?
C10 C11 1.389(3) . ?
C6 H6 0.9300 . ?
C6 C7 1.387(3) . ?
C6 C5 1.376(3) . ?
C7 H7 0.9300 . ?
C41 H41 0.9300 . ?
C41 C40 1.392(3) . ?
C4 H4 0.9300 . ?
C4 C5 1.383(3) . ?
C5 H5 0.9300 . ?
C14 H14 0.9300 . ?
C14 C13 1.380(3) . ?
C20 H20 0.9300 . ?
C20 C19 1.384(3) . ?
C31 H31 0.9300 . ?
C31 C32 1.389(3) . ?
C28 H28 0.9300 . ?
C28 C27 1.379(3) . ?
C37 H37 0.9300 . ?
C37 C38 1.402(3) . ?
C16 H16 0.9300 . ?
C16 C17 1.388(3) . ?
C25 H25 0.9300 . ?
C25 C26 1.378(3) . ?
C40 H40 0.9300 . ?
C40 C39 1.378(3) . ?
C39 H39 0.9300 . ?
C39 C38 1.359(3) . ?
C18 H18 0.9300 . ?
C18 C19 1.372(4) . ?
C18 C17 1.372(3) . ?
C11 H11 0.9300 . ?
C11 C12 1.371(3) . ?
C38 H38 0.9300 . ?
C35 H35 0.9300 . ?
C35 C34 1.381(3) . ?
C27 H27 0.9300 . ?
C27 C26 1.375(3) . ?
C26 H26 0.9300 . ?
C33 H33 0.9300 . ?
C33 C34 1.372(3) . ?
C33 C32 1.374(3) . ?
C13 H13 0.9300 . ?
C13 C12 1.378(3) . ?
C19 H19 0.9300 . ?
C34 H34 0.9300 . ?
C12 H12 0.9300 . ?
C32 H32 0.9300 . ?
C17 H17 0.9300 . ?
